data_7000046
loop_
_publ_author_name
'Graham, Leigh A.'
'Fout, Alison R.'
'Kuehne, Karl R.'
'White, Jennifer L.'
'Mookherji, Bhaskar'
'Marks, Fred M.'
'Yap, Glenn P. A.'
'Zakharov, Lev N.'
'Rheingold, Arnold L.'
'Rabinovich, Daniel'

_publ_section_title
;
 Manganese(I) poly(mercaptoimidazolyl)borate complexes: spectroscopic
 and structural characterization of Mn...H-B interactions in solution
 and in the solid state.
;
_journal_issue 1
_journal_name_full 'Dalton transactions (Cambridge, England : 2003)'
_journal_page_first 171
_journal_page_last 180
_journal_paper_doi 10.1039/b412280a
_journal_year 2005
_chemical_formula_sum 'C17 H24 B Mn N4 O3 S2'
_chemical_formula_weight 462.27
_chemical_name_systematic
;
?
;
_space_group_IT_number 14
_symmetry_cell_setting monoclinic
_symmetry_space_group_name_Hall '-P 2yn'
_symmetry_space_group_name_H-M 'P 1 21/n 1'
_atom_sites_solution_hydrogens geom
_atom_sites_solution_primary direct
_atom_sites_solution_secondary difmap
_audit_creation_method SHELXL-97
_cell_angle_alpha 90.00
_cell_angle_beta 117.2630(10)
_cell_angle_gamma 90.00
_cell_formula_units_Z 4
_cell_length_a 17.7829(11)
_cell_length_b 7.2140(4)
_cell_length_c 18.8722(12)
_cell_measurement_reflns_used 5284
_cell_measurement_temperature 213(2)
_cell_measurement_theta_max 28.15
_cell_measurement_theta_min 2.17
_cell_volume 2152.1(2)
_computing_cell_refinement 'Bruker SMART'
_computing_data_collection 'Bruker SMART'
_computing_data_reduction 'Bruker SAINT'
_computing_molecular_graphics 'Bruker SHELXTL'
_computing_publication_material 'Bruker SHELXTL'
_computing_structure_refinement 'SHELXL-97 (Sheldrick, 1997)'
_computing_structure_solution 'SHELXS-97 (Sheldrick, 1990)'
_diffrn_ambient_temperature 213(2)
_diffrn_measured_fraction_theta_full 0.955
_diffrn_measured_fraction_theta_max 0.955
_diffrn_measurement_device_type 'CCD area detector'
_diffrn_measurement_method 'phi and omega scans'
_diffrn_radiation_monochromator graphite
_diffrn_radiation_source 'fine-focus sealed tube'
_diffrn_radiation_type MoK\a
_diffrn_radiation_wavelength 0.71073
_diffrn_reflns_av_R_equivalents 0.0220
_diffrn_reflns_av_sigmaI/netI 0.0238
_diffrn_reflns_limit_h_max 23
_diffrn_reflns_limit_h_min -22
_diffrn_reflns_limit_k_max 8
_diffrn_reflns_limit_k_min -9
_diffrn_reflns_limit_l_max 24
_diffrn_reflns_limit_l_min -24
_diffrn_reflns_number 15025
_diffrn_reflns_theta_full 28.15
_diffrn_reflns_theta_max 28.15
_diffrn_reflns_theta_min 1.30
_exptl_absorpt_coefficient_mu 0.832
_exptl_absorpt_correction_T_max 1.000
_exptl_absorpt_correction_T_min 0.811
_exptl_absorpt_correction_type multi-scan
_exptl_absorpt_process_details SADABS
_exptl_crystal_colour Orange
_exptl_crystal_density_diffrn 1.427
_exptl_crystal_density_meas 0
_exptl_crystal_density_method 'not measured'
_exptl_crystal_description Block
_exptl_crystal_F_000 960
_exptl_crystal_size_max 0.40
_exptl_crystal_size_mid 0.25
_exptl_crystal_size_min 0.10
_refine_diff_density_max 1.415
_refine_diff_density_min -0.735
_refine_diff_density_rms 0.064
_refine_ls_extinction_method none
_refine_ls_goodness_of_fit_ref 1.040
_refine_ls_hydrogen_treatment mixed
_refine_ls_matrix_type full
_refine_ls_number_parameters 349
_refine_ls_number_reflns 5043
_refine_ls_number_restraints 0
_refine_ls_restrained_S_all 1.040
_refine_ls_R_factor_all 0.0459
_refine_ls_R_factor_gt 0.0418
_refine_ls_shift/su_max 0.001
_refine_ls_shift/su_mean 0.000
_refine_ls_structure_factor_coef Fsqd
_refine_ls_weighting_details 'calc w=1/[\s^2^(Fo^2^)+(0.0489P)^2^+1.8617P] where P=(Fo^2^+2Fc^2^)/3'
_refine_ls_weighting_scheme calc
_refine_ls_wR_factor_gt 0.1033
_refine_ls_wR_factor_ref 0.1066
_reflns_number_gt 4563
_reflns_number_total 5043
_reflns_threshold_expression >2sigma(I)
_cod_data_source_file b412280a.txt
_cod_data_source_block drab58
_cod_depositor_comments
;
The following automatic conversions were performed:
'_symmetry_cell_setting' value 'Monoclinic' changed to 'monoclinic'
according to '/home/saulius/struct/CIF-dictionaries/cif_core.dic'
dictionary named 'cif_core.dic' version 2.4.1 from
2010-06-29.

'_exptl_absorpt_correction_type' value 'Multi-scan' changed
to 'multi-scan' according to
'/home/saulius/struct/CIF-dictionaries/cif_core.dic' dictionary named
'cif_core.dic' version 2.4.1 from 2010-06-29.

Automatic conversion script
Id: cif_fix_enum 1527 2010-12-29 10:47:43Z saulius 
;
_cod_original_sg_symbol_H-M P2(1)/n
_cod_database_code 7000046

loop_
_symmetry_equiv_pos_as_xyz
'x, y, z'
'-x+1/2, y+1/2, -z+1/2'
'-x, -y, -z'
'x-1/2, -y-1/2, z-1/2'

loop_
_atom_site_label
_atom_site_type_symbol
_atom_site_fract_x
_atom_site_fract_y
_atom_site_fract_z
_atom_site_U_iso_or_equiv
_atom_site_adp_type
_atom_site_occupancy
_atom_site_symmetry_multiplicity
_atom_site_calc_flag
_atom_site_refinement_flags
_atom_site_disorder_assembly
_atom_site_disorder_group
Mn1 Mn -0.038908(19) 0.47222(4) 0.190936(18) 0.03074(10) Uani 1 1 d . . .
S1 S -0.05576(5) 0.39275(7) 0.30520(4) 0.04539(16) Uani 1 1 d . . .
S2 S 0.10350(4) 0.37968(9) 0.25293(4) 0.04973(18) Uani 1 1 d . . .
B1 B 0.02659(15) 0.7713(3) 0.28624(14) 0.0312(4) Uani 1 1 d . . .
N1 N -0.02533(11) 0.7572(2) 0.33274(11) 0.0312(4) Uani 1 1 d . . .
N2 N -0.10129(11) 0.6514(2) 0.38791(11) 0.0334(4) Uani 1 1 d . . .
N3 N 0.11822(10) 0.7012(2) 0.33339(10) 0.0287(3) Uani 1 1 d . . .
N4 N 0.24011(10) 0.5612(2) 0.36959(10) 0.0293(3) Uani 1 1 d . . .
O1 O -0.02840(19) 0.6007(3) 0.04789(14) 0.0798(7) Uani 1 1 d . . .
O2 O -0.21844(13) 0.5720(3) 0.11106(18) 0.0860(8) Uani 1 1 d . . .
O3 O -0.08826(12) 0.0976(3) 0.12410(11) 0.0532(5) Uani 1 1 d . . .
C1 C -0.06199(13) 0.6043(3) 0.34343(12) 0.0308(4) Uani 1 1 d . . .
C2 C -0.04226(15) 0.9036(3) 0.37039(15) 0.0383(5) Uani 1 1 d . . .
C3 C -0.08839(15) 0.8396(3) 0.40431(15) 0.0406(5) Uani 1 1 d . . .
C4 C -0.15879(14) 0.5317(3) 0.40727(14) 0.0383(5) Uani 1 1 d . . .
C5 C -0.1791(2) 0.6323(5) 0.4675(2) 0.0584(8) Uani 1 1 d . . .
C6 C -0.23922(18) 0.4991(5) 0.3301(2) 0.0574(7) Uani 1 1 d . . .
C7 C -0.11384(17) 0.3517(4) 0.44582(17) 0.0432(5) Uani 1 1 d . . .
C8 C 0.15536(12) 0.5506(3) 0.32099(12) 0.0295(4) Uani 1 1 d . . .
C9 C 0.18079(14) 0.8076(3) 0.39105(13) 0.0364(5) Uani 1 1 d . . .
C10 C 0.25513(14) 0.7232(3) 0.41338(13) 0.0365(5) Uani 1 1 d . . .
C11 C 0.30734(12) 0.4279(3) 0.37414(12) 0.0316(4) Uani 1 1 d . . .
C12 C 0.29294(16) 0.2412(3) 0.40339(16) 0.0421(5) Uani 1 1 d . . .
C13 C 0.30552(16) 0.4129(4) 0.29282(15) 0.0393(5) Uani 1 1 d . . .
C14 C 0.39365(15) 0.5039(4) 0.43301(17) 0.0474(6) Uani 1 1 d . . .
C15 C -0.02994(17) 0.5473(4) 0.10438(16) 0.0479(6) Uani 1 1 d . . .
C16 C -0.14787(15) 0.5380(3) 0.14349(17) 0.0470(6) Uani 1 1 d . . .
C17 C -0.06849(13) 0.2417(3) 0.15134(12) 0.0362(4) Uani 1 1 d . . .
H1 H -0.0091(14) 0.696(3) 0.2258(14) 0.031(6) Uiso 1 1 d . . .
H1A H 0.0292(14) 0.915(3) 0.2729(14) 0.030(6) Uiso 1 1 d . . .
H2 H -0.0246(16) 1.021(4) 0.3673(15) 0.036(6) Uiso 1 1 d . . .
H3 H -0.1094(19) 0.899(4) 0.4328(18) 0.056(8) Uiso 1 1 d . . .
H5A H -0.132(2) 0.668(5) 0.510(2) 0.069(11) Uiso 1 1 d . . .
H5B H -0.211(2) 0.550(5) 0.479(2) 0.069(10) Uiso 1 1 d . . .
H5C H -0.2116(19) 0.740(5) 0.4452(18) 0.059(9) Uiso 1 1 d . . .
H6A H -0.277(2) 0.434(5) 0.340(2) 0.072(10) Uiso 1 1 d . . .
H6B H -0.262(2) 0.617(5) 0.307(2) 0.070(10) Uiso 1 1 d . . .
H6C H -0.228(2) 0.436(5) 0.293(2) 0.063(10) Uiso 1 1 d . . .
H7A H -0.061(2) 0.375(4) 0.4886(19) 0.059(9) Uiso 1 1 d . . .
H7B H -0.1023(19) 0.280(5) 0.4109(19) 0.062(9) Uiso 1 1 d . . .
H7C H -0.1501(18) 0.282(4) 0.4630(17) 0.053(8) Uiso 1 1 d . . .
H9 H 0.1674(17) 0.919(4) 0.4086(16) 0.043(7) Uiso 1 1 d . . .
H10 H 0.3082(17) 0.756(4) 0.4491(16) 0.045(7) Uiso 1 1 d . . .
H12A H 0.2990(17) 0.251(4) 0.4566(18) 0.051(8) Uiso 1 1 d . . .
H12B H 0.3355(18) 0.157(4) 0.4066(17) 0.050(8) Uiso 1 1 d . . .
H12C H 0.2406(18) 0.187(4) 0.3690(17) 0.048(7) Uiso 1 1 d . . .
H13A H 0.3459(19) 0.331(4) 0.2970(18) 0.056(8) Uiso 1 1 d . . .
H13B H 0.2546(19) 0.368(4) 0.2557(17) 0.045(7) Uiso 1 1 d . . .
H13C H 0.3177(16) 0.531(4) 0.2805(16) 0.040(7) Uiso 1 1 d . . .
H14A H 0.435(2) 0.417(5) 0.4352(19) 0.063(9) Uiso 1 1 d . . .
H14B H 0.3960(18) 0.519(4) 0.4852(18) 0.047(7) Uiso 1 1 d . . .
H14C H 0.4039(17) 0.621(4) 0.4159(16) 0.045(7) Uiso 1 1 d . . .

loop_
_atom_site_aniso_label
_atom_site_aniso_U_11
_atom_site_aniso_U_22
_atom_site_aniso_U_33
_atom_site_aniso_U_23
_atom_site_aniso_U_13
_atom_site_aniso_U_12
Mn1 0.02567(16) 0.03521(17) 0.02812(17) -0.00153(12) 0.00955(13) 0.00145(12)
S1 0.0774(4) 0.0247(2) 0.0467(3) -0.0003(2) 0.0393(3) 0.0000(3)
S2 0.0268(3) 0.0441(3) 0.0611(4) -0.0249(3) 0.0053(3) 0.0034(2)
B1 0.0346(11) 0.0273(10) 0.0349(11) 0.0016(9) 0.0188(10) 0.0021(9)
N1 0.0329(8) 0.0255(7) 0.0388(9) 0.0018(7) 0.0196(7) 0.0043(7)
N2 0.0346(9) 0.0302(8) 0.0400(9) 0.0037(7) 0.0211(8) 0.0044(7)
N3 0.0311(8) 0.0273(8) 0.0308(8) -0.0020(6) 0.0169(7) -0.0027(6)
N4 0.0268(8) 0.0323(8) 0.0286(8) -0.0031(7) 0.0124(7) -0.0024(6)
O1 0.121(2) 0.0763(15) 0.0629(14) 0.0024(12) 0.0602(15) -0.0091(14)
O2 0.0349(10) 0.0620(13) 0.126(2) -0.0046(14) 0.0072(12) 0.0126(9)
O3 0.0557(11) 0.0457(10) 0.0459(10) -0.0110(8) 0.0128(9) -0.0048(8)
C1 0.0337(10) 0.0269(9) 0.0321(10) 0.0025(7) 0.0155(8) 0.0035(8)
C2 0.0425(12) 0.0258(9) 0.0533(13) -0.0017(9) 0.0276(11) 0.0041(9)
C3 0.0462(13) 0.0317(10) 0.0536(14) -0.0006(10) 0.0312(11) 0.0075(9)
C4 0.0345(11) 0.0401(11) 0.0454(12) 0.0084(9) 0.0227(10) 0.0023(9)
C5 0.070(2) 0.0542(16) 0.078(2) 0.0052(16) 0.0570(19) 0.0040(15)
C6 0.0374(13) 0.0697(19) 0.0566(17) 0.0168(15) 0.0143(12) -0.0037(13)
C7 0.0413(13) 0.0428(12) 0.0480(14) 0.0133(11) 0.0228(12) 0.0032(10)
C8 0.0275(9) 0.0300(9) 0.0305(10) -0.0028(8) 0.0129(8) -0.0022(7)
C9 0.0397(11) 0.0338(10) 0.0405(11) -0.0108(9) 0.0225(10) -0.0082(9)
C10 0.0323(11) 0.0410(11) 0.0363(11) -0.0113(9) 0.0159(9) -0.0099(9)
C11 0.0238(9) 0.0379(10) 0.0314(10) -0.0004(8) 0.0112(8) 0.0009(8)
C12 0.0402(13) 0.0416(12) 0.0445(13) 0.0089(10) 0.0194(11) 0.0058(10)
C13 0.0382(12) 0.0464(13) 0.0384(12) -0.0017(10) 0.0220(10) 0.0005(10)
C14 0.0270(11) 0.0574(15) 0.0499(15) -0.0104(12) 0.0107(10) -0.0013(11)
C15 0.0544(15) 0.0505(14) 0.0419(13) -0.0058(11) 0.0246(12) -0.0072(11)
C16 0.0332(12) 0.0367(11) 0.0596(15) -0.0004(11) 0.0114(11) 0.0032(9)
C17 0.0299(10) 0.0436(11) 0.0289(10) -0.0010(9) 0.0080(8) 0.0034(9)

loop_
_atom_type_symbol
_atom_type_description
_atom_type_scat_dispersion_real
_atom_type_scat_dispersion_imag
_atom_type_scat_source
C C 0.0033 0.0016 'International Tables Vol C Tables 4.2.6.8 and 6.1.1.4'
H H 0.0000 0.0000 'International Tables Vol C Tables 4.2.6.8 and 6.1.1.4'
B B 0.0013 0.0007 'International Tables Vol C Tables 4.2.6.8 and 6.1.1.4'
N N 0.0061 0.0033 'International Tables Vol C Tables 4.2.6.8 and 6.1.1.4'
O O 0.0106 0.0060 'International Tables Vol C Tables 4.2.6.8 and 6.1.1.4'
S S 0.1246 0.1234 'International Tables Vol C Tables 4.2.6.8 and 6.1.1.4'
Mn Mn 0.3368 0.7283 'International Tables Vol C Tables 4.2.6.8 and 6.1.1.4'

loop_
_geom_angle_atom_site_label_1
_geom_angle_atom_site_label_2
_geom_angle_atom_site_label_3
_geom_angle
_geom_angle_site_symmetry_1
_geom_angle_site_symmetry_3
_geom_angle_publ_flag
C16 Mn1 C15 89.54(13) . . ?
C16 Mn1 C17 89.63(10) . . ?
C15 Mn1 C17 91.82(11) . . ?
C16 Mn1 S2 178.87(8) . . ?
C15 Mn1 S2 90.80(9) . . ?
C17 Mn1 S2 89.29(7) . . ?
C16 Mn1 S1 87.72(10) . . ?
C15 Mn1 S1 175.97(9) . . ?
C17 Mn1 S1 91.11(7) . . ?
S2 Mn1 S1 91.99(3) . . ?
C16 Mn1 H1 90.9(7) . . ?
C15 Mn1 H1 85.7(7) . . ?
C17 Mn1 H1 177.5(7) . . ?
S2 Mn1 H1 90.2(7) . . ?
S1 Mn1 H1 91.4(7) . . ?
C1 S1 Mn1 103.08(7) . . ?
C8 S2 Mn1 104.85(7) . . ?
N3 B1 N1 113.60(17) . . ?
N3 B1 H1 111.9(11) . . ?
N1 B1 H1 109.2(11) . . ?
N3 B1 H1A 107.7(12) . . ?
N1 B1 H1A 107.4(12) . . ?
H1 B1 H1A 106.6(17) . . ?
C1 N1 C2 108.40(17) . . ?
C1 N1 B1 126.77(17) . . ?
C2 N1 B1 124.82(17) . . ?
C1 N2 C3 107.64(18) . . ?
C1 N2 C4 127.26(18) . . ?
C3 N2 C4 124.61(18) . . ?
C8 N3 C9 107.67(17) . . ?
C8 N3 B1 129.60(17) . . ?
C9 N3 B1 122.05(17) . . ?
C8 N4 C10 107.51(17) . . ?
C8 N4 C11 127.42(17) . . ?
C10 N4 C11 125.03(17) . . ?
N1 C1 N2 108.08(17) . . ?
N1 C1 S1 122.60(15) . . ?
N2 C1 S1 129.32(16) . . ?
C3 C2 N1 108.01(19) . . ?
C3 C2 H2 131.0(16) . . ?
N1 C2 H2 120.9(16) . . ?
C2 C3 N2 107.9(2) . . ?
C2 C3 H3 130(2) . . ?
N2 C3 H3 122(2) . . ?
N2 C4 C6 107.5(2) . . ?
N2 C4 C7 109.79(18) . . ?
C6 C4 C7 112.5(2) . . ?
N2 C4 C5 109.1(2) . . ?
C6 C4 C5 110.3(3) . . ?
C7 C4 C5 107.6(2) . . ?
C4 C5 H5A 112(2) . . ?
C4 C5 H5B 105(2) . . ?
H5A C5 H5B 114(3) . . ?
C4 C5 H5C 111.5(19) . . ?
H5A C5 H5C 107(3) . . ?
H5B C5 H5C 108(3) . . ?
C4 C6 H6A 110(2) . . ?
C4 C6 H6B 109(2) . . ?
H6A C6 H6B 110(3) . . ?
C4 C6 H6C 112(2) . . ?
H6A C6 H6C 110(3) . . ?
H6B C6 H6C 107(3) . . ?
C4 C7 H7A 111(2) . . ?
C4 C7 H7B 112(2) . . ?
H7A C7 H7B 104(3) . . ?
C4 C7 H7C 108.1(17) . . ?
H7A C7 H7C 111(2) . . ?
H7B C7 H7C 110(3) . . ?
N3 C8 N4 108.52(17) . . ?
N3 C8 S2 124.92(15) . . ?
N4 C8 S2 126.53(15) . . ?
C10 C9 N3 108.62(19) . . ?
C10 C9 H9 130.7(17) . . ?
N3 C9 H9 120.7(17) . . ?
C9 C10 N4 107.69(19) . . ?
C9 C10 H10 131.2(17) . . ?
N4 C10 H10 121.1(17) . . ?
N4 C11 C12 108.97(17) . . ?
N4 C11 C13 109.74(17) . . ?
C12 C11 C13 111.9(2) . . ?
N4 C11 C14 108.61(18) . . ?
C12 C11 C14 109.5(2) . . ?
C13 C11 C14 108.00(19) . . ?
C11 C12 H12A 110.8(18) . . ?
C11 C12 H12B 109.2(17) . . ?
H12A C12 H12B 106(2) . . ?
C11 C12 H12C 113.2(17) . . ?
H12A C12 H12C 111(2) . . ?
H12B C12 H12C 107(2) . . ?
C11 C13 H13A 108.1(19) . . ?
C11 C13 H13B 110.7(17) . . ?
H13A C13 H13B 108(3) . . ?
C11 C13 H13C 106.5(16) . . ?
H13A C13 H13C 110(2) . . ?
H13B C13 H13C 113(2) . . ?
C11 C14 H14A 107.3(19) . . ?
C11 C14 H14B 109.8(17) . . ?
H14A C14 H14B 111(3) . . ?
C11 C14 H14C 110.9(17) . . ?
H14A C14 H14C 109(2) . . ?
H14B C14 H14C 109(2) . . ?
O1 C15 Mn1 176.1(3) . . ?
O2 C16 Mn1 176.6(3) . . ?
O3 C17 Mn1 178.1(2) . . ?

loop_
_geom_bond_atom_site_label_1
_geom_bond_atom_site_label_2
_geom_bond_distance
_geom_bond_site_symmetry_2
_geom_bond_publ_flag
Mn1 C16 1.787(2) . ?
Mn1 C15 1.796(3) . ?
Mn1 C17 1.800(2) . ?
Mn1 S2 2.3480(6) . ?
Mn1 S1 2.3792(7) . ?
Mn1 H1 1.73(2) . ?
S1 C1 1.713(2) . ?
S2 C8 1.713(2) . ?
B1 N3 1.541(3) . ?
B1 N1 1.541(3) . ?
B1 H1 1.16(2) . ?
B1 H1A 1.07(2) . ?
N1 C1 1.343(3) . ?
N1 C2 1.381(3) . ?
N2 C1 1.358(3) . ?
N2 C3 1.388(3) . ?
N2 C4 1.506(3) . ?
N3 C8 1.346(3) . ?
N3 C9 1.379(3) . ?
N4 C8 1.361(2) . ?
N4 C10 1.385(3) . ?
N4 C11 1.506(3) . ?
O1 C15 1.146(3) . ?
O2 C16 1.143(3) . ?
O3 C17 1.141(3) . ?
C2 C3 1.333(3) . ?
C2 H2 0.91(3) . ?
C3 H3 0.89(3) . ?
C4 C6 1.521(4) . ?
C4 C7 1.524(3) . ?
C4 C5 1.525(4) . ?
C5 H5A 0.90(4) . ?
C5 H5B 0.92(4) . ?
C5 H5C 0.94(3) . ?
C6 H6A 0.91(4) . ?
C6 H6B 0.96(4) . ?
C6 H6C 0.93(3) . ?
C7 H7A 0.93(3) . ?
C7 H7B 0.93(3) . ?
C7 H7C 0.98(3) . ?
C9 C10 1.336(3) . ?
C9 H9 0.94(3) . ?
C10 H10 0.91(3) . ?
C11 C12 1.521(3) . ?
C11 C13 1.524(3) . ?
C11 C14 1.526(3) . ?
C12 H12A 0.96(3) . ?
C12 H12B 0.95(3) . ?
C12 H12C 0.94(3) . ?
C13 H13A 0.90(3) . ?
C13 H13B 0.91(3) . ?
C13 H13C 0.93(3) . ?
C14 H14A 0.96(3) . ?
C14 H14B 0.97(3) . ?
C14 H14C 0.95(3) . ?
